data_2232706
loop_
_publ_author_name
'Szymczak, Nathaniel K.'
'Zakharov, Lev N.'
'Tyler, David R.'

_publ_section_title
;
 Bis{1,2-bis[bis(3-methoxypropyl)phosphanyl]ethane-\k^2^<i>P</i>,<i>P</i>'}dichloridoosmium(II)
;
_journal_coeditor_code HB6479
_journal_issue 12
_journal_name_full 'Acta Crystallographica Section E'
_journal_page_first m1808
_journal_paper_doi 10.1107/S1600536811048926
_journal_volume 67
_journal_year 2011
_chemical_formula_iupac '[Os Cl2 (C18 H40 O4 P2)2]'
_chemical_formula_moiety 'C36 H80 Cl2 O8 Os P4'
_chemical_formula_sum 'C36 H80 Cl2 O8 Os P4'
_chemical_formula_weight 1025.98
_chemical_name_systematic
;
Bis{1,2-bis[bis(3-methoxypropyl)phosphanyl]ethane-\
\k^2^<i>P</i>,<i>P</i>'}dichloridoosmium(II)
;
_space_group_IT_number 14
_symmetry_cell_setting monoclinic
_symmetry_space_group_name_Hall '-P 2yn'
_symmetry_space_group_name_H-M 'P 1 21/n 1'
_atom_sites_solution_hydrogens geom
_atom_sites_solution_primary direct
_atom_sites_solution_secondary difmap
_audit_creation_method SHELXLTL
_cell_angle_alpha 90.00
_cell_angle_beta 107.779(3)
_cell_angle_gamma 90.00
_cell_formula_units_Z 2
_cell_length_a 12.667(3)
_cell_length_b 10.321(2)
_cell_length_c 18.754(4)
_cell_measurement_reflns_used 8415
_cell_measurement_temperature 173(2)
_cell_measurement_theta_max 26.66
_cell_measurement_theta_min 2.28
_cell_volume 2334.7(9)
_computing_cell_refinement 'SAINT (Bruker, 2000)'
_computing_data_collection 'SMART (Bruker, 2000)'
_computing_data_reduction 'SAINT (Bruker, 2000)'
_computing_molecular_graphics 'SHELXTL (Sheldrick, 2008)'
_computing_publication_material 'SHELXTL (Sheldrick, 2008)'
_computing_structure_refinement 'SHELXTL (Sheldrick, 2008)'
_computing_structure_solution 'SHELXTL (Sheldrick, 2008)'
_diffrn_ambient_temperature 173(2)
_diffrn_measured_fraction_theta_full 0.994
_diffrn_measured_fraction_theta_max 0.994
_diffrn_measurement_device_type 'Bruker APEX CCD'
_diffrn_measurement_method 'phi and omega scans'
_diffrn_radiation_monochromator graphite
_diffrn_radiation_source 'fine-focus sealed tube'
_diffrn_radiation_type MoK\a
_diffrn_radiation_wavelength 0.71073
_diffrn_reflns_av_R_equivalents 0.0323
_diffrn_reflns_av_sigmaI/netI 0.0270
_diffrn_reflns_limit_h_max 16
_diffrn_reflns_limit_h_min -16
_diffrn_reflns_limit_k_max 13
_diffrn_reflns_limit_k_min -13
_diffrn_reflns_limit_l_max 24
_diffrn_reflns_limit_l_min -23
_diffrn_reflns_number 25950
_diffrn_reflns_theta_full 27.50
_diffrn_reflns_theta_max 27.50
_diffrn_reflns_theta_min 1.72
_exptl_absorpt_coefficient_mu 3.025
_exptl_absorpt_correction_T_max 0.8886
_exptl_absorpt_correction_T_min 0.6767
_exptl_absorpt_correction_type multi-scan
_exptl_absorpt_process_details '(SADABS; Sheldrick, 1995)'
_exptl_crystal_colour yellow
_exptl_crystal_density_diffrn 1.459
_exptl_crystal_density_method 'not measured'
_exptl_crystal_description plate
_exptl_crystal_F_000 1060
_exptl_crystal_size_max 0.14
_exptl_crystal_size_mid 0.10
_exptl_crystal_size_min 0.04
_refine_diff_density_max 0.865
_refine_diff_density_min -0.509
_refine_ls_extinction_method none
_refine_ls_goodness_of_fit_ref 1.043
_refine_ls_hydrogen_treatment constr
_refine_ls_matrix_type full
_refine_ls_number_parameters 251
_refine_ls_number_reflns 5333
_refine_ls_number_restraints 5
_refine_ls_restrained_S_all 1.076
_refine_ls_R_factor_all 0.0339
_refine_ls_R_factor_gt 0.0244
_refine_ls_shift/su_max 0.000
_refine_ls_shift/su_mean 0.000
_refine_ls_structure_factor_coef Fsqd
_refine_ls_weighting_details 'calc w=1/[\s^2^(Fo^2^)+(0.0280P)^2^+0.9782P] where P=(Fo^2^+2Fc^2^)/3'
_refine_ls_weighting_scheme calc
_refine_ls_wR_factor_gt 0.0531
_refine_ls_wR_factor_ref 0.0579
_reflns_number_gt 4423
_reflns_number_total 5333
_reflns_threshold_expression I>2\s(I)
_cod_data_source_file hb6479.cif
_cod_data_source_block I
_cod_original_cell_volume 2335.0(9)
_cod_original_sg_symbol_H-M 'P 21/n'
_cod_database_code 2232706
_cod_database_fobs_code 2232706

loop_
_symmetry_equiv_pos_as_xyz
'x, y, z'
'-x+1/2, y+1/2, -z+1/2'
'-x, -y, -z'
'x-1/2, -y-1/2, z-1/2'

loop_
_atom_site_type_symbol
_atom_site_label
_atom_site_fract_x
_atom_site_fract_y
_atom_site_fract_z
_atom_site_U_iso_or_equiv
_atom_site_adp_type
_atom_site_calc_flag
_atom_site_refinement_flags
_atom_site_occupancy
_atom_site_symmetry_multiplicity
_atom_site_disorder_assembly
_atom_site_disorder_group
Os Os1 0.5000 0.5000 0.0000 0.02110(5) Uani d S 1 2 . .
Cl Cl1 0.31396(6) 0.41077(7) -0.05728(4) 0.03191(16) Uani d . 1 1 . .
P P1 0.57375(6) 0.32518(7) -0.04887(4) 0.02556(15) Uani d . 1 1 . .
P P2 0.53170(6) 0.36384(7) 0.10408(4) 0.02567(15) Uani d . 1 1 . .
O O1 0.9493(2) 0.2799(3) -0.02252(14) 0.0575(7) Uani d . 1 1 . .
O O2 0.5043(2) 0.1314(3) -0.27322(14) 0.0666(8) Uani d . 1 1 . .
O O3 0.5690(2) 0.4496(3) 0.35068(13) 0.0512(6) Uani d . 1 1 . .
C C1 0.5965(3) 0.1882(3) 0.01729(16) 0.0354(7) Uani d . 1 1 . .
H H1A 0.5270 0.1384 0.0089 0.043 Uiso calc R 1 1 . .
H H1B 0.6539 0.1295 0.0096 0.043 Uiso calc R 1 1 . .
C C2 0.6341(3) 0.2421(3) 0.09683(16) 0.0352(7) Uani d . 1 1 . .
H H2A 0.7082 0.2823 0.1076 0.042 Uiso calc R 1 1 . .
H H2B 0.6386 0.1715 0.1334 0.042 Uiso calc R 1 1 . .
C C3 0.7111(2) 0.3487(3) -0.05918(18) 0.0355(7) Uani d . 1 1 . .
H H3A 0.7085 0.4293 -0.0883 0.043 Uiso calc R 1 1 . .
H H3B 0.7632 0.3645 -0.0086 0.043 Uiso calc R 1 1 . .
C C4 0.7620(3) 0.2440(3) -0.09552(18) 0.0397(7) Uani d . 1 1 . .
H H4A 0.7657 0.1617 -0.0677 0.048 Uiso calc R 1 1 . .
H H4B 0.7141 0.2298 -0.1475 0.048 Uiso calc R 1 1 . .
C C5 0.8773(3) 0.2810(4) -0.09625(19) 0.0457(8) Uani d . 1 1 . .
H H5A 0.9035 0.2188 -0.1273 0.055 Uiso calc R 1 1 . .
H H5B 0.8759 0.3685 -0.1182 0.055 Uiso calc R 1 1 . .
C C6 1.0568(3) 0.3250(5) -0.0175(2) 0.0691(12) Uani d . 1 1 . .
H H6A 1.1037 0.3219 0.0348 0.104 Uiso calc R 1 1 . .
H H6B 1.0521 0.4144 -0.0358 0.104 Uiso calc R 1 1 . .
H H6C 1.0889 0.2699 -0.0481 0.104 Uiso calc R 1 1 . .
C C7 0.4913(3) 0.2555(3) -0.13885(17) 0.0336(7) Uani d . 1 1 . .
H H7A 0.4127 0.2782 -0.1465 0.040 Uiso calc R 1 1 . .
H H7B 0.5140 0.2990 -0.1789 0.040 Uiso calc R 1 1 . .
C C8 0.4975(3) 0.1093(3) -0.15003(18) 0.0410(8) Uani d . 1 1 . .
H H8A 0.5761 0.0816 -0.1339 0.049 Uiso calc R 1 1 . .
H H8B 0.4593 0.0638 -0.1185 0.049 Uiso calc R 1 1 . .
C C9 0.4444(3) 0.0725(3) -0.23097(19) 0.0455(8) Uani d . 1 1 . .
H H9A 0.4455 -0.0228 -0.2367 0.055 Uiso calc R 1 1 . .
H H9B 0.3664 0.1021 -0.2481 0.055 Uiso calc R 1 1 . .
C C10 0.4635(4) 0.1030(6) -0.3488(2) 0.0944(18) Uani d . 1 1 . .
H H10A 0.5089 0.1464 -0.3755 0.142 Uiso calc R 1 1 . .
H H10B 0.3867 0.1333 -0.3683 0.142 Uiso calc R 1 1 . .
H H10C 0.4659 0.0091 -0.3560 0.142 Uiso calc R 1 1 . .
C C11 0.5917(2) 0.4287(3) 0.19857(16) 0.0303(6) Uani d . 1 1 . .
H H11A 0.6554 0.4842 0.1984 0.036 Uiso calc R 1 1 . .
H H11B 0.5356 0.4853 0.2097 0.036 Uiso calc R 1 1 . .
C C12 0.6318(3) 0.3317(3) 0.26298(17) 0.0381(7) Uani d . 1 1 . .
H H12A 0.5718 0.2690 0.2608 0.046 Uiso calc R 1 1 . .
H H12B 0.6959 0.2829 0.2571 0.046 Uiso calc R 1 1 . .
C C13 0.6655(3) 0.3987(3) 0.33861(18) 0.0437(8) Uani d . 1 1 . .
H H13A 0.7016 0.3361 0.3786 0.052 Uiso calc R 1 1 . .
H H13B 0.7187 0.4693 0.3393 0.052 Uiso calc R 1 1 . .
C C14 0.5931(5) 0.5225(4) 0.4180(3) 0.0833(16) Uani d . 1 1 . .
H H14A 0.5240 0.5559 0.4241 0.125 Uiso calc R 1 1 . .
H H14B 0.6419 0.5950 0.4157 0.125 Uiso calc R 1 1 . .
H H14C 0.6301 0.4667 0.4606 0.125 Uiso calc R 1 1 . .
C C15 0.4218(3) 0.2540(3) 0.11326(17) 0.0374(7) Uani d . 1 1 B .
H H15A 0.3810 0.2211 0.0628 0.045 Uiso calc R 1 1 . .
H H15B 0.4577 0.1787 0.1438 0.045 Uiso calc R 1 1 . .
C C16 0.3385(3) 0.3093(3) 0.1475(2) 0.0509(9) Uani d D 1 1 . .
H H16A 0.2935 0.3763 0.1140 0.061 Uiso calc R 1 1 A 1
H H16B 0.3777 0.3508 0.1960 0.061 Uiso calc R 1 1 A 1
C C17 0.2609(4) 0.2002(6) 0.1602(3) 0.0890(18) Uani d PD 0.700(6) 1 B 1
H H17A 0.1975 0.2396 0.1727 0.107 Uiso calc PR 0.700(6) 1 B 1
H H17B 0.2313 0.1495 0.1136 0.107 Uiso calc PR 0.700(6) 1 B 1
O O4 0.3138(3) 0.1245(3) 0.2135(2) 0.0515(12) Uani d PD 0.700(6) 1 B 1
C C18 0.2400(6) 0.0305(5) 0.2282(4) 0.0579(17) Uani d PD 0.700(6) 1 B 1
H H18A 0.2813 -0.0264 0.2690 0.087 Uiso calc PR 0.700(6) 1 B 1
H H18B 0.2072 -0.0213 0.1830 0.087 Uiso calc PR 0.700(6) 1 B 1
H H18C 0.1812 0.0747 0.2426 0.087 Uiso calc PR 0.700(6) 1 B 1
C C17A 0.2609(4) 0.2002(6) 0.1602(3) 0.0890(18) Uani d PD 0.300(6) 1 B 2
H H17C 0.2140 0.1721 0.1101 0.107 Uiso calc PR 0.300(6) 1 B 2
H H17D 0.3090 0.1257 0.1825 0.107 Uiso calc PR 0.300(6) 1 B 2
O O4A 0.2061(9) 0.2156(9) 0.1940(6) 0.072(4) Uani d PD 0.300(6) 1 B 2
C C18A 0.1540(15) 0.0978(17) 0.2088(10) 0.098(7) Uani d PD 0.300(6) 1 B 2
H H18D 0.1048 0.1184 0.2387 0.146 Uiso calc PR 0.300(6) 1 B 2
H H18E 0.2112 0.0368 0.2364 0.146 Uiso calc PR 0.300(6) 1 B 2
H H18F 0.1106 0.0586 0.1612 0.146 Uiso calc PR 0.300(6) 1 B 2

loop_
_atom_site_aniso_label
_atom_site_aniso_U_11
_atom_site_aniso_U_22
_atom_site_aniso_U_33
_atom_site_aniso_U_12
_atom_site_aniso_U_13
_atom_site_aniso_U_23
Os1 0.02079(8) 0.01550(8) 0.02816(8) -0.00026(6) 0.00918(6) 0.00023(6)
Cl1 0.0249(3) 0.0302(4) 0.0410(4) -0.0056(3) 0.0105(3) -0.0045(3)
P1 0.0281(4) 0.0187(3) 0.0315(4) 0.0028(3) 0.0115(3) 0.0000(3)
P2 0.0300(4) 0.0183(3) 0.0300(4) 0.0004(3) 0.0112(3) 0.0013(3)
O1 0.0332(13) 0.091(2) 0.0499(15) 0.0038(14) 0.0149(11) 0.0043(14)
O2 0.080(2) 0.078(2) 0.0400(14) -0.0198(16) 0.0150(14) -0.0137(14)
O3 0.0617(17) 0.0534(14) 0.0407(14) -0.0105(13) 0.0189(12) -0.0129(12)
C1 0.0489(19) 0.0217(15) 0.0398(17) 0.0087(13) 0.0196(15) 0.0028(13)
C2 0.0464(18) 0.0263(15) 0.0345(16) 0.0116(13) 0.0146(14) 0.0071(12)
C3 0.0338(16) 0.0309(16) 0.0464(18) 0.0029(13) 0.0188(14) -0.0018(14)
C4 0.0377(18) 0.0457(19) 0.0392(18) 0.0094(15) 0.0169(15) -0.0033(15)
C5 0.0375(18) 0.060(2) 0.047(2) 0.0101(16) 0.0230(16) -0.0002(17)
C6 0.036(2) 0.097(4) 0.074(3) 0.004(2) 0.016(2) -0.002(3)
C7 0.0354(17) 0.0254(15) 0.0382(17) 0.0027(12) 0.0088(14) -0.0059(13)
C8 0.057(2) 0.0219(16) 0.0427(18) -0.0017(14) 0.0134(16) -0.0029(13)
C9 0.051(2) 0.0304(18) 0.050(2) -0.0037(15) 0.0078(17) -0.0116(15)
C10 0.074(3) 0.160(6) 0.044(3) 0.007(3) 0.011(2) -0.018(3)
C11 0.0334(16) 0.0243(16) 0.0323(15) 0.0008(12) 0.0086(13) 0.0014(12)
C12 0.0465(19) 0.0299(17) 0.0347(16) 0.0052(14) 0.0074(14) 0.0044(13)
C13 0.051(2) 0.0391(19) 0.0338(17) -0.0034(16) 0.0019(15) 0.0051(14)
C14 0.115(5) 0.076(3) 0.061(3) -0.019(3) 0.031(3) -0.033(2)
C15 0.0468(19) 0.0304(17) 0.0363(17) -0.0084(14) 0.0148(15) 0.0023(13)
C16 0.046(2) 0.048(2) 0.065(2) -0.0052(17) 0.0256(18) 0.0135(18)
C17 0.080(3) 0.128(5) 0.076(3) 0.005(3) 0.048(3) 0.044(3)
O4 0.041(2) 0.058(2) 0.056(2) -0.0074(17) 0.0166(17) 0.0144(18)
C18 0.059(4) 0.047(3) 0.080(4) -0.018(3) 0.042(4) 0.005(3)
C17A 0.080(3) 0.128(5) 0.076(3) 0.005(3) 0.048(3) 0.044(3)
O4A 0.077(7) 0.062(6) 0.077(7) -0.007(5) 0.024(6) 0.012(5)
C18A 0.076(12) 0.099(14) 0.105(13) -0.061(11) 0.009(10) 0.042(11)

loop_
_atom_type_symbol
_atom_type_description
_atom_type_scat_dispersion_real
_atom_type_scat_dispersion_imag
_atom_type_scat_source
C C 0.0033 0.0016 'International Tables Vol C Tables 4.2.6.8 and 6.1.1.4'
H H 0.0000 0.0000 'International Tables Vol C Tables 4.2.6.8 and 6.1.1.4'
O O 0.0106 0.0060 'International Tables Vol C Tables 4.2.6.8 and 6.1.1.4'
P P 0.1023 0.0942 'International Tables Vol C Tables 4.2.6.8 and 6.1.1.4'
Cl Cl 0.1484 0.1585 'International Tables Vol C Tables 4.2.6.8 and 6.1.1.4'
Os Os -1.2165 7.6030 'International Tables Vol C Tables 4.2.6.8 and 6.1.1.4'

loop_
_geom_angle_atom_site_label_1
_geom_angle_atom_site_label_2
_geom_angle_atom_site_label_3
_geom_angle_site_symmetry_1
_geom_angle_site_symmetry_3
_geom_angle
P2 Os1 P2 . 3_665 180.00(4)
P2 Os1 P1 . 3_665 97.10(3)
P2 Os1 P1 3_665 3_665 82.90(3)
P2 Os1 P1 . . 82.90(3)
P2 Os1 P1 3_665 . 97.10(3)
P1 Os1 P1 3_665 . 180.00(3)
P2 Os1 Cl1 . . 92.13(3)
P2 Os1 Cl1 3_665 . 87.87(3)
P1 Os1 Cl1 3_665 . 90.91(3)
P1 Os1 Cl1 . . 89.09(3)
P2 Os1 Cl1 . 3_665 87.87(3)
P2 Os1 Cl1 3_665 3_665 92.13(3)
P1 Os1 Cl1 3_665 3_665 89.09(3)
P1 Os1 Cl1 . 3_665 90.91(3)
Cl1 Os1 Cl1 . 3_665 180.0
C3 P1 C7 . . 104.32(15)
C3 P1 C1 . . 102.40(15)
C7 P1 C1 . . 104.24(14)
C3 P1 Os1 . . 116.50(10)
C7 P1 Os1 . . 118.55(10)
C1 P1 Os1 . . 109.03(10)
C11 P2 C2 . . 103.16(14)
C11 P2 C15 . . 103.69(14)
C2 P2 C15 . . 98.98(15)
C11 P2 Os1 . . 120.25(10)
C2 P2 Os1 . . 107.11(10)
C15 P2 Os1 . . 120.36(11)
C5 O1 C6 . . 112.7(3)
C10 O2 C9 . . 113.1(3)
C13 O3 C14 . . 112.2(3)
C2 C1 P1 . . 108.5(2)
C2 C1 H1A . . 110.0
P1 C1 H1A . . 110.0
C2 C1 H1B . . 110.0
P1 C1 H1B . . 110.0
H1A C1 H1B . . 108.4
C1 C2 P2 . . 107.7(2)
C1 C2 H2A . . 110.2
P2 C2 H2A . . 110.2
C1 C2 H2B . . 110.2
P2 C2 H2B . . 110.2
H2A C2 H2B . . 108.5
C4 C3 P1 . . 120.1(2)
C4 C3 H3A . . 107.3
P1 C3 H3A . . 107.3
C4 C3 H3B . . 107.3
P1 C3 H3B . . 107.3
H3A C3 H3B . . 106.9
C5 C4 C3 . . 111.5(3)
C5 C4 H4A . . 109.3
C3 C4 H4A . . 109.3
C5 C4 H4B . . 109.3
C3 C4 H4B . . 109.3
H4A C4 H4B . . 108.0
O1 C5 C4 . . 109.1(3)
O1 C5 H5A . . 109.9
C4 C5 H5A . . 109.9
O1 C5 H5B . . 109.9
C4 C5 H5B . . 109.9
H5A C5 H5B . . 108.3
O1 C6 H6A . . 109.5
O1 C6 H6B . . 109.5
H6A C6 H6B . . 109.5
O1 C6 H6C . . 109.5
H6A C6 H6C . . 109.5
H6B C6 H6C . . 109.5
C8 C7 P1 . . 118.3(2)
C8 C7 H7A . . 107.7
P1 C7 H7A . . 107.7
C8 C7 H7B . . 107.7
P1 C7 H7B . . 107.7
H7A C7 H7B . . 107.1
C9 C8 C7 . . 111.2(3)
C9 C8 H8A . . 109.4
C7 C8 H8A . . 109.4
C9 C8 H8B . . 109.4
C7 C8 H8B . . 109.4
H8A C8 H8B . . 108.0
O2 C9 C8 . . 108.1(3)
O2 C9 H9A . . 110.1
C8 C9 H9A . . 110.1
O2 C9 H9B . . 110.1
C8 C9 H9B . . 110.1
H9A C9 H9B . . 108.4
O2 C10 H10A . . 109.5
O2 C10 H10B . . 109.5
H10A C10 H10B . . 109.5
O2 C10 H10C . . 109.5
H10A C10 H10C . . 109.5
H10B C10 H10C . . 109.5
C12 C11 P2 . . 117.7(2)
C12 C11 H11A . . 107.9
P2 C11 H11A . . 107.9
C12 C11 H11B . . 107.9
P2 C11 H11B . . 107.9
H11A C11 H11B . . 107.2
C13 C12 C11 . . 111.8(2)
C13 C12 H12A . . 109.3
C11 C12 H12A . . 109.3
C13 C12 H12B . . 109.3
C11 C12 H12B . . 109.3
H12A C12 H12B . . 107.9
O3 C13 C12 . . 108.0(3)
O3 C13 H13A . . 110.1
C12 C13 H13A . . 110.1
O3 C13 H13B . . 110.1
C12 C13 H13B . . 110.1
H13A C13 H13B . . 108.4
O3 C14 H14A . . 109.5
O3 C14 H14B . . 109.5
H14A C14 H14B . . 109.5
O3 C14 H14C . . 109.5
H14A C14 H14C . . 109.5
H14B C14 H14C . . 109.5
C16 C15 P2 . . 117.0(2)
C16 C15 H15A . . 108.0
P2 C15 H15A . . 108.0
C16 C15 H15B . . 108.0
P2 C15 H15B . . 108.0
H15A C15 H15B . . 107.3
C15 C16 C17 . . 110.3(3)
C15 C16 H16A . . 109.6
C17 C16 H16A . . 109.6
C15 C16 H16B . . 109.6
C17 C16 H16B . . 109.6
H16A C16 H16B . . 108.1
O4 C17 C16 . . 110.8(4)
O4 C17 H17A . . 109.5
C16 C17 H17A . . 109.5
O4 C17 H17B . . 109.5
C16 C17 H17B . . 109.5
H17A C17 H17B . . 108.1
C17 O4 C18 . . 110.3(4)
O4 C18 H18A . . 109.5
O4 C18 H18B . . 109.5
H18A C18 H18B . . 109.5
O4 C18 H18C . . 109.5
H18A C18 H18C . . 109.5
H18B C18 H18C . . 109.5
O4A C18A H18D . . 109.5
O4A C18A H18E . . 109.5
H18D C18A H18E . . 109.5
O4A C18A H18F . . 109.5
H18D C18A H18F . . 109.5
H18E C18A H18F . . 109.5

loop_
_geom_bond_atom_site_label_1
_geom_bond_atom_site_label_2
_geom_bond_site_symmetry_2
_geom_bond_distance
_geom_bond_publ_flag
Os1 P2 . 2.3383(8) y
Os1 P2 3_665 2.3383(8) ?
Os1 P1 3_665 2.3434(8) ?
Os1 P1 . 2.3434(8) y
Os1 Cl1 . 2.4515(8) y
Os1 Cl1 3_665 2.4515(8) ?
P1 C3 . 1.825(3) ?
P1 C7 . 1.838(3) ?
P1 C1 . 1.845(3) ?
P2 C11 . 1.829(3) ?
P2 C2 . 1.840(3) ?
P2 C15 . 1.844(3) ?
O1 C5 . 1.405(4) ?
O1 C6 . 1.414(4) ?
O2 C10 . 1.384(5) ?
O2 C9 . 1.392(4) ?
O3 C13 . 1.412(4) ?
O3 C14 . 1.420(5) ?
C1 C2 . 1.525(4) ?
C1 H1A . 0.9900 ?
C1 H1B . 0.9900 ?
C2 H2A . 0.9900 ?
C2 H2B . 0.9900 ?
C3 C4 . 1.521(4) ?
C3 H3A . 0.9900 ?
C3 H3B . 0.9900 ?
C4 C5 . 1.514(4) ?
C4 H4A . 0.9900 ?
C4 H4B . 0.9900 ?
C5 H5A . 0.9900 ?
C5 H5B . 0.9900 ?
C6 H6A . 0.9800 ?
C6 H6B . 0.9800 ?
C6 H6C . 0.9800 ?
C7 C8 . 1.528(4) ?
C7 H7A . 0.9900 ?
C7 H7B . 0.9900 ?
C8 C9 . 1.509(4) ?
C8 H8A . 0.9900 ?
C8 H8B . 0.9900 ?
C9 H9A . 0.9900 ?
C9 H9B . 0.9900 ?
C10 H10A . 0.9800 ?
C10 H10B . 0.9800 ?
C10 H10C . 0.9800 ?
C11 C12 . 1.531(4) ?
C11 H11A . 0.9900 ?
C11 H11B . 0.9900 ?
C12 C13 . 1.517(4) ?
C12 H12A . 0.9900 ?
C12 H12B . 0.9900 ?
C13 H13A . 0.9900 ?
C13 H13B . 0.9900 ?
C14 H14A . 0.9800 ?
C14 H14B . 0.9800 ?
C14 H14C . 0.9800 ?
C15 C16 . 1.506(5) ?
C15 H15A . 0.9900 ?
C15 H15B . 0.9900 ?
C16 C17 . 1.560(6) ?
C16 H16A . 0.9900 ?
C16 H16B . 0.9900 ?
C17 O4 . 1.283(5) ?
C17 H17A . 0.9900 ?
C17 H17B . 0.9900 ?
O4 C18 . 1.431(6) ?
C18 H18A . 0.9800 ?
C18 H18B . 0.9800 ?
C18 H18C . 0.9800 ?
O4A C18A . 1.451(13) ?
C18A H18D . 0.9800 ?
C18A H18E . 0.9800 ?
C18A H18F . 0.9800 ?

loop_
_geom_torsion_atom_site_label_1
_geom_torsion_atom_site_label_2
_geom_torsion_atom_site_label_3
_geom_torsion_atom_site_label_4
_geom_torsion_site_symmetry_1
_geom_torsion
P2 Os1 P1 C3 . -109.55(12)
P2 Os1 P1 C3 3_665 70.45(12)
P1 Os1 P1 C3 3_665 1E1(5)
Cl1 Os1 P1 C3 . 158.19(12)
Cl1 Os1 P1 C3 3_665 -21.81(12)
P2 Os1 P1 C7 . 124.59(12)
P2 Os1 P1 C7 3_665 -55.41(12)
P1 Os1 P1 C7 3_665 -12E1(5)
Cl1 Os1 P1 C7 . 32.34(12)
Cl1 Os1 P1 C7 3_665 -147.66(12)
P2 Os1 P1 C1 . 5.65(11)
P2 Os1 P1 C1 3_665 -174.35(11)
P1 Os1 P1 C1 3_665 12E1(5)
Cl1 Os1 P1 C1 . -86.61(11)
Cl1 Os1 P1 C1 3_665 93.39(11)
P2 Os1 P2 C11 3_665 9E1(10)
P1 Os1 P2 C11 3_665 -43.13(12)
P1 Os1 P2 C11 . 136.87(12)
Cl1 Os1 P2 C11 . -134.31(12)
Cl1 Os1 P2 C11 3_665 45.69(12)
P2 Os1 P2 C2 3_665 -3E1(10)
P1 Os1 P2 C2 3_665 -160.21(11)
P1 Os1 P2 C2 . 19.79(11)
Cl1 Os1 P2 C2 . 108.61(11)
Cl1 Os1 P2 C2 3_665 -71.39(11)
P2 Os1 P2 C15 3_665 -14E1(10)
P1 Os1 P2 C15 3_665 88.10(12)
P1 Os1 P2 C15 . -91.90(12)
Cl1 Os1 P2 C15 . -3.08(12)
Cl1 Os1 P2 C15 3_665 176.92(12)
C3 P1 C1 C2 . 87.8(2)
C7 P1 C1 C2 . -163.7(2)
Os1 P1 C1 C2 . -36.2(2)
P1 C1 C2 P2 . 53.3(2)
C11 P2 C2 C1 . -175.8(2)
C15 P2 C2 C1 . 77.8(2)
Os1 P2 C2 C1 . -47.9(2)
C7 P1 C3 C4 . -43.0(3)
C1 P1 C3 C4 . 65.5(3)
Os1 P1 C3 C4 . -175.7(2)
P1 C3 C4 C5 . -178.2(2)
C6 O1 C5 C4 . -174.6(3)
C3 C4 C5 O1 . 68.8(4)
C3 P1 C7 C8 . 83.9(3)
C1 P1 C7 C8 . -23.2(3)
Os1 P1 C7 C8 . -144.6(2)
P1 C7 C8 C9 . -168.4(2)
C10 O2 C9 C8 . 179.3(4)
C7 C8 C9 O2 . 62.8(4)
C2 P2 C11 C12 . -49.0(3)
C15 P2 C11 C12 . 53.8(3)
Os1 P2 C11 C12 . -168.09(19)
P2 C11 C12 C13 . -172.6(2)
C14 O3 C13 C12 . -175.8(3)
C11 C12 C13 O3 . 68.3(3)
C11 P2 C15 C16 . 52.9(3)
C2 P2 C15 C16 . 158.9(3)
Os1 P2 C15 C16 . -85.1(3)
P2 C15 C16 C17 . -173.0(3)
C15 C16 C17 O4 . 70.8(5)
C16 C17 O4 C18 . 175.9(4)
